data_4506445
loop_
_publ_author_name
'Liao, Sheng-Yun'
'Gu, Wen'
'Yang, Lin-Yan'
'Li, Tian-Hao'
'Tian, Jin-Lei'
'Wang, Li'
'Zhang, Ming'
'Liu, Xin'

_publ_section_title
;
 Series of Novel 3D Heterometallic Frameworks Based on the Co(II)
 Coordination Chains and Ln(III) Coordination Layers
;
_journal_issue 8
_journal_name_full 'Crystal Growth &amp; Design'
_journal_page_first 3927
_journal_paper_doi 10.1021/cg300326e
_journal_volume 12
_journal_year 2012
_chemical_formula_sum 'C40 H28 Co N12 Nd2 O20'
_chemical_formula_weight 1344.15
_chemical_name_systematic
; 
 ? 
;
_space_group_IT_number 2
_symmetry_cell_setting triclinic
_symmetry_space_group_name_Hall '-P 1'
_symmetry_space_group_name_H-M 'P -1'
_atom_sites_solution_hydrogens geom
_atom_sites_solution_primary direct
_atom_sites_solution_secondary difmap
_audit_creation_method SHELXL-97
_cell_angle_alpha 85.709(2)
_cell_angle_beta 84.911(2)
_cell_angle_gamma 63.992(2)
_cell_formula_units_Z 1
_cell_length_a 9.1392(7)
_cell_length_b 10.6874(9)
_cell_length_c 12.6728(10)
_cell_measurement_temperature 293(2)
_cell_measurement_theta_max 54.96320
_cell_measurement_theta_min 6.094019
_cell_volume 1107.18(15)
_computing_structure_refinement 'SHELXL-97 (Sheldrick, 1997)'
_computing_structure_solution 'SHELXS-97 (Sheldrick, 1990)'
_diffrn_ambient_temperature 293(2)
_diffrn_measured_fraction_theta_full 0.982
_diffrn_measured_fraction_theta_max 0.982
_diffrn_radiation_monochromator graphite
_diffrn_radiation_source 'fine-focus sealed tube'
_diffrn_radiation_type MoK\a
_diffrn_radiation_wavelength 0.71075
_diffrn_reflns_av_R_equivalents 0.0246
_diffrn_reflns_av_sigmaI/netI 0.0387
_diffrn_reflns_limit_h_max 11
_diffrn_reflns_limit_h_min -11
_diffrn_reflns_limit_k_max 13
_diffrn_reflns_limit_k_min -13
_diffrn_reflns_limit_l_max 10
_diffrn_reflns_limit_l_min -16
_diffrn_reflns_number 8813
_diffrn_reflns_theta_full 27.48
_diffrn_reflns_theta_max 27.48
_diffrn_reflns_theta_min 3.05
_exptl_absorpt_coefficient_mu 2.779
_exptl_absorpt_correction_T_max 1.0000
_exptl_absorpt_correction_T_min 0.7520
_exptl_absorpt_correction_type multi-scan
_exptl_crystal_colour red
_exptl_crystal_density_diffrn 2.016
_exptl_crystal_density_method 'not measured'
_exptl_crystal_description block
_exptl_crystal_F_000 659
_exptl_crystal_size_max 0.20
_exptl_crystal_size_mid 0.20
_exptl_crystal_size_min 0.18
_refine_diff_density_max 1.537
_refine_diff_density_min -1.457
_refine_diff_density_rms 0.144
_refine_ls_extinction_method none
_refine_ls_goodness_of_fit_ref 1.245
_refine_ls_hydrogen_treatment mixed
_refine_ls_matrix_type full
_refine_ls_number_parameters 352
_refine_ls_number_reflns 4983
_refine_ls_number_restraints 8
_refine_ls_restrained_S_all 1.244
_refine_ls_R_factor_all 0.0398
_refine_ls_R_factor_gt 0.0360
_refine_ls_shift/su_max 0.001
_refine_ls_shift/su_mean 0.000
_refine_ls_structure_factor_coef Fsqd
_refine_ls_weighting_details 'calc w=1/[\s^2^(Fo^2^)+(0.0246P)^2^+4.5608P] where P=(Fo^2^+2Fc^2^)/3'
_refine_ls_weighting_scheme calc
_refine_ls_wR_factor_gt 0.0878
_refine_ls_wR_factor_ref 0.0904
_reflns_number_gt 4724
_reflns_number_total 4983
_reflns_threshold_expression >2sigma(I)
_cod_data_source_file cg300326e_si_005.cif
_cod_data_source_block c110328a
_cod_original_sg_symbol_H-M P-1
_cod_database_code 4506445

loop_
_symmetry_equiv_pos_as_xyz
'x, y, z'
'-x, -y, -z'

loop_
_atom_site_label
_atom_site_type_symbol
_atom_site_fract_x
_atom_site_fract_y
_atom_site_fract_z
_atom_site_U_iso_or_equiv
_atom_site_adp_type
_atom_site_occupancy
_atom_site_symmetry_multiplicity
_atom_site_calc_flag
_atom_site_refinement_flags
Nd1 Nd 0.28568(3) 0.45220(2) 0.51236(2) 0.01379(8) Uani 1 1 d D
Co1 Co 0.5000 0.0000 0.0000 0.01681(19) Uani 1 2 d S
N6 N 0.3924(5) 0.9977(5) 0.1627(3) 0.0216(9) Uani 1 1 d .
O2 O 0.3377(4) 0.5347(4) 0.3289(3) 0.0232(8) Uani 1 1 d .
O4 O 0.2525(5) 0.3239(4) -0.1692(3) 0.0311(9) Uani 1 1 d .
C2 C 0.2429(6) 0.4035(5) 0.1058(4) 0.0211(10) Uani 1 1 d .
H2 H 0.2381 0.3244 0.1385 0.025 Uiso 1 1 calc R
O9 O 0.1135(4) 0.5286(4) 0.6820(3) 0.0245(8) Uani 1 1 d D
N4 N 0.2097(5) 1.0192(4) 0.2866(3) 0.0180(8) Uani 1 1 d .
O8 O -0.3598(5) 1.3678(4) 0.4474(3) 0.0256(8) Uani 1 1 d .
C8 C -0.2198(5) 1.0018(5) 0.4107(4) 0.0150(9) Uani 1 1 d .
H8 H -0.3186 0.9985 0.4305 0.018 Uiso 1 1 calc R
N3 N 0.3503(5) 0.9131(4) -0.0496(3) 0.0200(8) Uani 1 1 d .
N2 N 0.3761(5) 0.7889(5) -0.0092(4) 0.0248(9) Uani 1 1 d .
O1 O 0.2048(4) 0.4052(4) 0.3361(3) 0.0207(7) Uani 1 1 d .
C5 C 0.2419(6) 0.6421(5) 0.0110(4) 0.0214(10) Uani 1 1 d .
C18 C 0.2644(6) 0.3030(5) -0.0724(4) 0.0211(10) Uani 1 1 d .
N5 N 0.2633(5) 0.9759(5) 0.1878(4) 0.0272(10) Uani 1 1 d .
C3 C 0.2415(6) 0.4217(5) -0.0046(4) 0.0185(9) Uani 1 1 d .
C6 C 0.2530(7) 0.6224(6) 0.1187(4) 0.0254(11) Uani 1 1 d .
H6 H 0.2613 0.6882 0.1587 0.030 Uiso 1 1 calc R
O6 O -0.2211(4) 0.7409(4) 0.4345(3) 0.0272(8) Uani 1 1 d .
N1 N 0.2507(5) 0.7658(4) -0.0348(3) 0.0231(9) Uani 1 1 d .
O10 O 0.4635(5) 0.3375(4) 0.6636(3) 0.0309(9) Uani 1 1 d D
C7 C -0.0794(5) 0.8783(5) 0.3970(4) 0.0153(9) Uani 1 1 d .
O5 O 0.0402(4) 0.6444(4) 0.4654(3) 0.0282(8) Uani 1 1 d .
C4 C 0.2384(7) 0.5451(5) -0.0529(4) 0.0233(10) Uani 1 1 d .
H4 H 0.2342 0.5609 -0.1259 0.028 Uiso 1 1 calc R
O3 O 0.3024(5) 0.1862(4) -0.0241(3) 0.0249(8) Uani 1 1 d .
C12 C 0.0650(6) 0.8831(5) 0.3581(4) 0.0176(9) Uani 1 1 d .
H12 H 0.1599 0.8014 0.3478 0.021 Uiso 1 1 calc R
C10 C -0.0714(6) 1.1362(5) 0.3560(4) 0.0167(9) Uani 1 1 d .
H10 H -0.0669 1.2214 0.3440 0.020 Uiso 1 1 calc R
C11 C 0.0653(5) 1.0125(5) 0.3347(4) 0.0161(9) Uani 1 1 d .
O7 O -0.4975(4) 1.2455(4) 0.4347(3) 0.0285(9) Uani 1 1 d .
C19 C -0.0862(6) 0.7439(5) 0.4337(4) 0.0162(9) Uani 1 1 d .
C14 C 0.2116(7) 0.9685(6) -0.1003(4) 0.0290(12) Uani 1 1 d .
H14 H 0.1680 1.0553 -0.1355 0.035 Uiso 1 1 calc R
C9 C -0.2151(5) 1.1302(5) 0.3955(4) 0.0154(9) Uani 1 1 d .
C17 C 0.2639(6) 0.4790(5) 0.2842(4) 0.0193(10) Uani 1 1 d .
C15 C 0.3017(7) 1.0745(7) 0.3233(5) 0.0342(14) Uani 1 1 d .
H15 H 0.2874 1.1154 0.3880 0.041 Uiso 1 1 calc R
C20 C -0.3674(6) 1.2578(5) 0.4281(4) 0.0187(9) Uani 1 1 d .
C1 C 0.2514(6) 0.5016(5) 0.1667(4) 0.0207(10) Uani 1 1 d .
C13 C 0.1453(7) 0.8755(6) -0.0912(5) 0.0319(13) Uani 1 1 d .
H13 H 0.0490 0.8855 -0.1180 0.038 Uiso 1 1 calc R
C16 C 0.4197(7) 1.0574(7) 0.2452(4) 0.0311(13) Uani 1 1 d .
H16 H 0.5048 1.0824 0.2477 0.037 Uiso 1 1 calc R
H9A H 0.014(2) 0.554(6) 0.673(3) 0.047 Uiso 1 1 d D
H9B H 0.144(5) 0.463(4) 0.729(3) 0.047 Uiso 1 1 d D
H10A H 0.414(5) 0.324(7) 0.7201(19) 0.047 Uiso 1 1 d D
H10B H 0.520(7) 0.378(6) 0.679(3) 0.047 Uiso 1 1 d D

loop_
_atom_site_aniso_label
_atom_site_aniso_U_11
_atom_site_aniso_U_22
_atom_site_aniso_U_33
_atom_site_aniso_U_23
_atom_site_aniso_U_13
_atom_site_aniso_U_12
Nd1 0.01570(12) 0.00890(12) 0.01645(13) 0.00068(8) -0.00093(8) -0.00524(9)
Co1 0.0225(4) 0.0151(4) 0.0164(4) 0.0002(3) 0.0024(3) -0.0123(4)
N6 0.022(2) 0.027(2) 0.021(2) 0.0007(17) 0.0005(16) -0.0160(18)
O2 0.0312(19) 0.030(2) 0.0179(17) -0.0001(14) -0.0051(14) -0.0222(17)
O4 0.053(3) 0.028(2) 0.0139(17) 0.0001(15) -0.0034(16) -0.0186(19)
C2 0.027(3) 0.017(2) 0.022(2) 0.0023(19) -0.0034(19) -0.012(2)
O9 0.0231(18) 0.026(2) 0.0227(19) 0.0041(15) -0.0018(14) -0.0097(15)
N4 0.0176(19) 0.024(2) 0.0162(19) -0.0030(16) 0.0046(15) -0.0129(17)
O8 0.033(2) 0.0131(17) 0.030(2) -0.0044(14) -0.0009(16) -0.0091(15)
C8 0.013(2) 0.014(2) 0.017(2) -0.0009(17) -0.0011(17) -0.0057(17)
N3 0.028(2) 0.017(2) 0.019(2) -0.0015(16) 0.0044(16) -0.0145(17)
N2 0.030(2) 0.020(2) 0.031(2) 0.0026(18) -0.0053(19) -0.0174(19)
O1 0.0266(18) 0.0249(19) 0.0167(17) 0.0006(14) -0.0009(13) -0.0170(15)
C5 0.030(3) 0.018(2) 0.022(2) 0.0035(19) -0.001(2) -0.017(2)
C18 0.025(2) 0.017(2) 0.024(3) 0.0003(19) -0.0028(19) -0.012(2)
N5 0.024(2) 0.038(3) 0.023(2) -0.0080(19) 0.0103(18) -0.018(2)
C3 0.025(2) 0.015(2) 0.017(2) 0.0002(18) -0.0005(18) -0.0110(19)
C6 0.034(3) 0.022(3) 0.026(3) 0.000(2) -0.002(2) -0.018(2)
O6 0.0265(19) 0.0183(18) 0.042(2) 0.0028(16) 0.0013(16) -0.0160(15)
N1 0.033(2) 0.019(2) 0.023(2) 0.0042(17) -0.0024(18) -0.0171(19)
O10 0.028(2) 0.042(2) 0.028(2) 0.0139(18) -0.0075(16) -0.0216(18)
C7 0.016(2) 0.012(2) 0.018(2) 0.0003(17) -0.0020(17) -0.0056(17)
O5 0.0247(19) 0.0153(18) 0.034(2) 0.0074(15) -0.0005(15) -0.0005(14)
C4 0.035(3) 0.020(3) 0.021(2) 0.0056(19) -0.007(2) -0.018(2)
O3 0.035(2) 0.0139(17) 0.0253(19) 0.0018(14) -0.0031(15) -0.0101(15)
C12 0.017(2) 0.013(2) 0.019(2) -0.0004(17) 0.0037(17) -0.0041(18)
C10 0.021(2) 0.015(2) 0.018(2) 0.0007(18) -0.0003(18) -0.0119(19)
C11 0.017(2) 0.021(2) 0.016(2) -0.0010(18) 0.0019(17) -0.0135(19)
O7 0.0155(17) 0.0157(18) 0.052(3) -0.0024(16) 0.0041(16) -0.0055(14)
C19 0.018(2) 0.010(2) 0.017(2) -0.0032(17) 0.0076(17) -0.0049(17)
C14 0.036(3) 0.026(3) 0.031(3) 0.011(2) -0.008(2) -0.020(2)
C9 0.014(2) 0.011(2) 0.019(2) -0.0012(17) 0.0004(17) -0.0047(17)
C17 0.023(2) 0.019(2) 0.018(2) 0.0000(18) -0.0024(18) -0.0105(19)
C15 0.039(3) 0.056(4) 0.024(3) -0.012(3) 0.006(2) -0.034(3)
C20 0.021(2) 0.011(2) 0.021(2) 0.0009(18) 0.0000(18) -0.0050(18)
C1 0.026(2) 0.021(2) 0.015(2) 0.0004(18) 0.0037(19) -0.012(2)
C13 0.041(3) 0.031(3) 0.035(3) 0.015(2) -0.022(3) -0.025(3)
C16 0.031(3) 0.054(4) 0.022(3) -0.006(2) 0.004(2) -0.031(3)

loop_
_atom_type_symbol
_atom_type_description
_atom_type_scat_dispersion_real
_atom_type_scat_dispersion_imag
_atom_type_scat_source
C C 0.0033 0.0016 'International Tables Vol C Tables 4.2.6.8 and 6.1.1.4'
H H 0.0000 0.0000 'International Tables Vol C Tables 4.2.6.8 and 6.1.1.4'
Co Co 0.3494 0.9721 'International Tables Vol C Tables 4.2.6.8 and 6.1.1.4'
N N 0.0061 0.0033 'International Tables Vol C Tables 4.2.6.8 and 6.1.1.4'
Nd Nd -0.1943 3.0179 'International Tables Vol C Tables 4.2.6.8 and 6.1.1.4'
O O 0.0106 0.0060 'International Tables Vol C Tables 4.2.6.8 and 6.1.1.4'

loop_
_geom_angle_atom_site_label_1
_geom_angle_atom_site_label_2
_geom_angle_atom_site_label_3
_geom_angle
_geom_angle_site_symmetry_1
_geom_angle_site_symmetry_3
O5 Nd1 O8 82.92(13) . 2_576
O5 Nd1 O6 107.51(13) . 2_566
O8 Nd1 O6 151.48(13) 2_576 2_566
O5 Nd1 O7 139.74(14) . 1_645
O8 Nd1 O7 116.29(12) 2_576 1_645
O6 Nd1 O7 73.06(12) 2_566 1_645
O5 Nd1 O10 143.21(14) . .
O8 Nd1 O10 79.04(13) 2_576 .
O6 Nd1 O10 77.14(13) 2_566 .
O7 Nd1 O10 77.00(14) 1_645 .
O5 Nd1 O2 73.05(12) . .
O8 Nd1 O2 79.67(12) 2_576 .
O6 Nd1 O2 128.52(12) 2_566 .
O7 Nd1 O2 76.16(13) 1_645 .
O10 Nd1 O2 133.35(12) . .
O5 Nd1 O9 73.85(12) . .
O8 Nd1 O9 81.29(12) 2_576 .
O6 Nd1 O9 76.58(13) 2_566 .
O7 Nd1 O9 140.41(13) 1_645 .
O10 Nd1 O9 71.91(13) . .
O2 Nd1 O9 143.43(12) . .
O5 Nd1 O1 71.31(13) . .
O8 Nd1 O1 129.10(12) 2_576 .
O6 Nd1 O1 79.25(12) 2_566 .
O7 Nd1 O1 69.33(13) 1_645 .
O10 Nd1 O1 143.22(13) . .
O2 Nd1 O1 51.40(11) . .
O9 Nd1 O1 128.58(11) . .
O5 Nd1 C17 69.34(14) . .
O8 Nd1 C17 104.35(13) 2_576 .
O6 Nd1 C17 104.16(14) 2_566 .
O7 Nd1 C17 71.60(14) 1_645 .
O10 Nd1 C17 146.41(14) . .
O2 Nd1 C17 25.78(12) . .
O9 Nd1 C17 141.58(13) . .
O1 Nd1 C17 25.65(12) . .
O5 Nd1 C20 143.62(13) . 1_645
O8 Nd1 C20 93.79(13) 2_576 1_645
O6 Nd1 C20 92.55(12) 2_566 1_645
O7 Nd1 C20 22.52(12) 1_645 1_645
O10 Nd1 C20 69.86(13) . 1_645
O2 Nd1 C20 70.73(12) . 1_645
O9 Nd1 C20 141.68(12) . 1_645
O1 Nd1 C20 83.53(12) . 1_645
C17 Nd1 C20 76.56(13) . 1_645
O3 Co1 O3 180.0(3) 2_655 .
O3 Co1 N3 95.58(15) 2_655 1_545
O3 Co1 N3 84.42(15) . 1_545
O3 Co1 N3 84.42(15) 2_655 2_665
O3 Co1 N3 95.58(15) . 2_665
N3 Co1 N3 180.0(3) 1_545 2_665
O3 Co1 N6 86.66(15) 2_655 2_665
O3 Co1 N6 93.34(15) . 2_665
N3 Co1 N6 91.84(15) 1_545 2_665
N3 Co1 N6 88.16(15) 2_665 2_665
O3 Co1 N6 93.34(15) 2_655 1_545
O3 Co1 N6 86.66(15) . 1_545
N3 Co1 N6 88.16(15) 1_545 1_545
N3 Co1 N6 91.84(15) 2_665 1_545
N6 Co1 N6 180.0(3) 2_665 1_545
N5 N6 C16 108.8(4) . .
N5 N6 Co1 124.9(3) . 1_565
C16 N6 Co1 123.8(3) . 1_565
C17 O2 Nd1 94.8(3) . .
C1 C2 C3 120.7(4) . .
C1 C2 H2 119.7 . .
C3 C2 H2 119.7 . .
Nd1 O9 H9A 111(3) . .
Nd1 O9 H9B 111(3) . .
H9A O9 H9B 109(3) . .
N5 N4 C15 110.4(4) . .
N5 N4 C11 120.2(4) . .
C15 N4 C11 129.2(4) . .
C20 O8 Nd1 168.0(3) . 2_576
C7 C8 C9 121.1(4) . .
C7 C8 H8 119.5 . .
C9 C8 H8 119.5 . .
N2 N3 C14 109.9(4) . .
N2 N3 Co1 116.5(3) . 1_565
C14 N3 Co1 132.4(4) . 1_565
N3 N2 N1 106.3(4) . .
C17 O1 Nd1 92.3(3) . .
C6 C5 C4 123.4(5) . .
C6 C5 N1 116.0(4) . .
C4 C5 N1 120.3(4) . .
O4 C18 O3 124.9(5) . .
O4 C18 C3 119.3(4) . .
O3 C18 C3 115.7(4) . .
N6 N5 N4 107.3(4) . .
C2 C3 C4 119.3(5) . .
C2 C3 C18 120.5(4) . .
C4 C3 C18 119.8(4) . .
C5 C6 C1 118.4(5) . .
C5 C6 H6 120.8 . .
C1 C6 H6 120.8 . .
C19 O6 Nd1 127.8(3) . 2_566
N2 N1 C13 111.0(4) . .
N2 N1 C5 116.7(4) . .
C13 N1 C5 131.9(4) . .
Nd1 O10 H10A 115(3) . .
Nd1 O10 H10B 114(3) . .
H10A O10 H10B 109(3) . .
C8 C7 C12 119.4(4) . .
C8 C7 C19 118.3(4) . .
C12 C7 C19 122.0(4) . .
C19 O5 Nd1 175.9(3) . .
C5 C4 C3 118.1(5) . .
C5 C4 H4 121.0 . .
C3 C4 H4 121.0 . .
C18 O3 Co1 140.6(3) . .
C7 C12 C11 118.9(4) . .
C7 C12 H12 120.6 . .
C11 C12 H12 120.6 . .
C11 C10 C9 118.7(4) . .
C11 C10 H10 120.7 . .
C9 C10 H10 120.7 . .
C10 C11 C12 121.8(4) . .
C10 C11 N4 118.6(4) . .
C12 C11 N4 119.5(4) . .
C20 O7 Nd1 109.2(3) . 1_465
O6 C19 O5 124.0(4) . .
O6 C19 C7 117.0(4) . .
O5 C19 C7 118.9(4) . .
N3 C14 C13 108.3(5) . .
N3 C14 H14 125.9 . .
C13 C14 H14 125.9 . .
C8 C9 C10 119.6(4) . .
C8 C9 C20 117.5(4) . .
C10 C9 C20 122.8(4) . .
O1 C17 O2 121.4(4) . .
O1 C17 C1 120.7(4) . .
O2 C17 C1 117.9(4) . .
O1 C17 Nd1 62.1(2) . .
O2 C17 Nd1 59.4(2) . .
C1 C17 Nd1 176.6(3) . .
N4 C15 C16 104.9(5) . .
N4 C15 H15 127.5 . .
C16 C15 H15 127.5 . .
O7 C20 O8 123.2(4) . .
O7 C20 C9 116.1(4) . .
O8 C20 C9 120.7(4) . .
O7 C20 Nd1 48.3(2) . 1_465
O8 C20 Nd1 75.2(3) . 1_465
C9 C20 Nd1 163.0(3) . 1_465
C2 C1 C6 120.0(5) . .
C2 C1 C17 121.2(4) . .
C6 C1 C17 118.8(5) . .
N1 C13 C14 104.5(5) . .
N1 C13 H13 127.7 . .
C14 C13 H13 127.7 . .
C15 C16 N6 108.4(5) . .
C15 C16 H16 125.8 . .
N6 C16 H16 125.8 . .

loop_
_geom_bond_atom_site_label_1
_geom_bond_atom_site_label_2
_geom_bond_distance
_geom_bond_site_symmetry_2
Nd1 O5 2.371(3) .
Nd1 O8 2.403(4) 2_576
Nd1 O6 2.419(3) 2_566
Nd1 O7 2.432(4) 1_645
Nd1 O10 2.504(4) .
Nd1 O2 2.505(3) .
Nd1 O9 2.510(4) .
Nd1 O1 2.565(3) .
Nd1 C17 2.900(5) .
Nd1 C20 3.076(5) 1_645
Co1 O3 2.042(4) 2_655
Co1 O3 2.042(4) .
Co1 N3 2.118(4) 1_545
Co1 N3 2.118(4) 2_665
Co1 N6 2.208(4) 2_665
Co1 N6 2.208(4) 1_545
N6 N5 1.308(6) .
N6 C16 1.360(7) .
N6 Co1 2.208(4) 1_565
O2 C17 1.266(6) .
O4 C18 1.236(6) .
C2 C1 1.380(7) .
C2 C3 1.399(7) .
C2 H2 0.9300 .
O9 H9A 0.848(10) .
O9 H9B 0.849(10) .
N4 N5 1.342(6) .
N4 C15 1.349(7) .
N4 C11 1.433(6) .
O8 C20 1.250(6) .
O8 Nd1 2.403(4) 2_576
C8 C7 1.388(6) .
C8 C9 1.390(6) .
C8 H8 0.9300 .
N3 N2 1.313(6) .
N3 C14 1.341(7) .
N3 Co1 2.118(4) 1_565
N2 N1 1.344(6) .
O1 C17 1.256(6) .
C5 C6 1.371(7) .
C5 C4 1.375(7) .
C5 N1 1.436(6) .
C18 O3 1.264(6) .
C18 C3 1.513(7) .
C3 C4 1.401(6) .
C6 C1 1.391(7) .
C6 H6 0.9300 .
O6 C19 1.246(6) .
O6 Nd1 2.419(3) 2_566
N1 C13 1.349(7) .
O10 H10A 0.853(10) .
O10 H10B 0.851(10) .
C7 C12 1.389(6) .
C7 C19 1.503(6) .
O5 C19 1.251(6) .
C4 H4 0.9300 .
C12 C11 1.393(6) .
C12 H12 0.9300 .
C10 C11 1.388(7) .
C10 C9 1.390(6) .
C10 H10 0.9300 .
O7 C20 1.247(6) .
O7 Nd1 2.432(4) 1_465
C14 C13 1.367(7) .
C14 H14 0.9300 .
C9 C20 1.512(6) .
C17 C1 1.497(7) .
C15 C16 1.356(7) .
C15 H15 0.9300 .
C20 Nd1 3.076(5) 1_465
C13 H13 0.9300 .
C16 H16 0.9300 .

loop_
_geom_hbond_atom_site_label_D
_geom_hbond_atom_site_label_H
_geom_hbond_atom_site_label_A
_geom_hbond_distance_DH
_geom_hbond_distance_HA
_geom_hbond_distance_DA
_geom_hbond_angle_DHA
_geom_hbond_site_symmetry_A
O9 H9A O1 0.848(10) 1.858(13) 2.703(5) 174(5) 2_566
O9 H9B O4 0.849(10) 1.871(15) 2.706(5) 168(5) 1_556
O10 H10B O2 0.851(10) 1.895(16) 2.720(5) 163(4) 2_666
